data_7225745
loop_
_publ_author_name
'Saunders, Lucy K.'
'Nowell, Harriott'
'Raithby, Paul R.'
'Wilson, Chick C.'

_publ_section_title
;
 Crystal engineering urea organic acid hydrogen bonded networks with
 solvent inclusion properties
;
_journal_issue 31
_journal_name_full CrystEngComm
_journal_page_first 5916
_journal_paper_doi 10.1039/C6CE00872K
_journal_volume 18
_journal_year 2016
_chemical_formula_moiety 'C8 H5 N O6, C7 H8 N2 O, 0.5(C4 O1 H8), C1 O1 H4'
_chemical_formula_sum 'C18 H21 N3 O8.5'
_chemical_formula_weight 415.38
_chemical_name_systematic 'bis(n-phenylurea) bis(5-nitroisophthalic acid) tetrahydrofuran methanol solvate '
_space_group_crystal_system triclinic
_space_group_IT_number 2
_space_group_name_Hall '-P 1'
_space_group_name_H-M_alt 'P -1'
_symmetry_space_group_name_Hall '-P 1'
_symmetry_space_group_name_H-M 'P -1'
_atom_sites_solution_hydrogens mixed
_audit_creation_method SHELXL-2014
_audit_update_record
;
2016-06-09 deposited with the CCDC.
2016-06-28 downloaded from the CCDC.
;
_cell_angle_alpha 66.488(7)
_cell_angle_beta 75.790(7)
_cell_angle_gamma 71.335(7)
_cell_formula_units_Z 2
_cell_length_a 9.9483(8)
_cell_length_b 9.9564(8)
_cell_length_c 10.6641(7)
_cell_measurement_reflns_used 3266
_cell_measurement_temperature 150.00(14)
_cell_measurement_theta_max 74.6230
_cell_measurement_theta_min 4.5470
_cell_volume 909.16(13)
_computing_cell_refinement
;
CrysAlisPro, Agilent Technologies,
Version 1.171.37.33 (release 27-03-2014 CrysAlis171 .NET)
(compiled Mar 27 2014,17:12:48)
;
_computing_data_collection
;
CrysAlisPro, Agilent Technologies,
Version 1.171.37.33 (release 27-03-2014 CrysAlis171 .NET)
(compiled Mar 27 2014,17:12:48)
;
_computing_data_reduction
;
CrysAlisPro, Agilent Technologies,
Version 1.171.37.33 (release 27-03-2014 CrysAlis171 .NET)
(compiled Mar 27 2014,17:12:48)
;
_computing_structure_refinement 'SHELXL-2013 (Sheldrick, 2013)'
_computing_structure_solution 'SHELXS-2013 (Sheldrick, 2013)'
_diffrn_ambient_environment N~2~
_diffrn_ambient_temperature 150.00(14)
_diffrn_detector 'CCD plate'
_diffrn_detector_area_resol_mean 10.3620
_diffrn_detector_type Atlas
_diffrn_measured_fraction_theta_full 0.997
_diffrn_measured_fraction_theta_max 0.949
_diffrn_measurement_device 'four-circle diffractometer'
_diffrn_measurement_device_type 'SuperNova, Dual, Cu at zero, Atlas'
_diffrn_radiation_monochromator mirror
_diffrn_radiation_probe x-ray
_diffrn_radiation_type 'Cu K\a'
_diffrn_radiation_wavelength 1.54184
_diffrn_reflns_av_R_equivalents 0.0141
_diffrn_reflns_av_unetI/netI 0.0218
_diffrn_reflns_Laue_measured_fraction_full 0.997
_diffrn_reflns_Laue_measured_fraction_max 0.949
_diffrn_reflns_limit_h_max 12
_diffrn_reflns_limit_h_min -11
_diffrn_reflns_limit_k_max 10
_diffrn_reflns_limit_k_min -12
_diffrn_reflns_limit_l_max 13
_diffrn_reflns_limit_l_min -13
_diffrn_reflns_number 6117
_diffrn_reflns_point_group_measured_fraction_full 0.997
_diffrn_reflns_point_group_measured_fraction_max 0.949
_diffrn_reflns_theta_full 67.684
_diffrn_reflns_theta_max 75.016
_diffrn_reflns_theta_min 4.564
_diffrn_source 'sealed X-ray tube'
_diffrn_source_type 'SuperNova (Cu) X-ray Source'
_exptl_absorpt_coefficient_mu 1.042
_exptl_absorpt_correction_T_max 1.00000
_exptl_absorpt_correction_T_min 0.96832
_exptl_absorpt_correction_type multi-scan
_exptl_absorpt_process_details
;
CrysAlisPro, Agilent Technologies,
Version 1.171.37.33 (release 27-03-2014 CrysAlis171 .NET)
(compiled Mar 27 2014,17:12:48)
Empirical absorption correction using spherical harmonics,
 implemented in SCALE3 ABSPACK scaling algorithm.
;
_exptl_crystal_colour yellow
_exptl_crystal_density_diffrn 1.517
_exptl_crystal_density_method 'not measured'
_exptl_crystal_description block
_exptl_crystal_F_000 436
_exptl_crystal_recrystallization_method 'Re-crystallisation from solvent'
_exptl_crystal_size_max 0.2
_exptl_crystal_size_mid 0.1
_exptl_crystal_size_min 0.1
_refine_diff_density_max 0.399
_refine_diff_density_min -0.975
_refine_diff_density_rms 0.083
_refine_ls_extinction_method none
_refine_ls_goodness_of_fit_ref 1.081
_refine_ls_hydrogen_treatment mixed
_refine_ls_matrix_type full
_refine_ls_number_parameters 274
_refine_ls_number_reflns 3565
_refine_ls_number_restraints 0
_refine_ls_restrained_S_all 1.081
_refine_ls_R_factor_all 0.0721
_refine_ls_R_factor_gt 0.0642
_refine_ls_shift/su_max 0.000
_refine_ls_shift/su_mean 0.000
_refine_ls_structure_factor_coef Fsqd
_refine_ls_weighting_details 'w=1/[\s^2^(Fo^2^)+(0.1242P)^2^+0.5377P] where P=(Fo^2^+2Fc^2^)/3'
_refine_ls_weighting_scheme calc
_refine_ls_wR_factor_gt 0.1914
_refine_ls_wR_factor_ref 0.2040
_reflns_Friedel_coverage 0.000
_reflns_number_gt 3029
_reflns_number_total 3565
_reflns_threshold_expression 'I > 2\s(I)'
_cod_data_source_file c6ce00872k2.cif
_cod_data_source_block IM7
_cod_depositor_comments 'Adding full bibliography for 7225737--7225747.cif.'
_cod_original_formula_sum 'C18 H21 N3 O8.50'
_cod_database_code 7225745
_shelx_space_group_comment
;
The symmetry employed for this shelxl refinement is uniquely defined
by the following loop, which should always be used as a source of
symmetry information in preference to the above space-group names.
They are only intended as comments.
;
_shelxl_version_number 2014-3
_solvent_exptl_crystal_recrystallization_method '1:1 mixture of methanol and THF'

loop_
_space_group_symop_operation_xyz
'x, y, z'
'-x, -y, -z'

loop_
_atom_site_label
_atom_site_type_symbol
_atom_site_fract_x
_atom_site_fract_y
_atom_site_fract_z
_atom_site_U_iso_or_equiv
_atom_site_adp_type
_atom_site_occupancy
_atom_site_site_symmetry_order
_atom_site_calc_flag
_atom_site_refinement_flags_posn
_atom_site_refinement_flags_adp
_atom_site_refinement_flags_occupancy
C102 C 0.4861(10) 0.5590(7) 0.0877(7) 0.0498(13) Uiso 0.5 1 d . . P
C103 C 0.3596(8) 0.5155(7) 0.1046(7) 0.0507(14) Uiso 0.5 1 d . . P
C106 C 0.4239(8) 0.5250(6) 0.1085(6) 0.0427(12) Uiso 0.5 1 d . . P
O107 O 0.5845(10) 0.5409(9) -0.0212(9) 0.103(2) Uiso 0.5 1 d . . P
C104 C 0.5520(8) 0.5648(6) 0.0875(6) 0.0445(12) Uiso 0.5 1 d . . P
C101 C 0.6593(7) 0.5462(6) -0.0190(6) 0.0936(15) Uiso 1 1 d . . .
C105 C 0.8019(9) 0.5869(10) -0.0373(9) 0.139(2) Uiso 1 1 d . . .
H6 H 0.947(3) 0.779(3) 0.076(4) 0.041(8) Uiso 1 1 d . . .
H7 H 0.822(3) 0.761(3) 0.188(3) 0.030(6) Uiso 1 1 d . . .
H8 H 1.123(4) 0.846(4) 0.079(4) 0.061(10) Uiso 1 1 d . . .
H5 H 0.261(5) 0.172(5) 0.599(5) 0.075(12) Uiso 1 1 d . . .
H1 H 0.909(6) 0.499(7) 0.566(6) 0.13(2) Uiso 1 1 d . . .
O6 O 0.83077(18) 0.4613(2) 0.56931(17) 0.0360(4) Uani 1 1 d . . .
O2 O 0.35296(18) 0.1738(2) 0.54871(18) 0.0382(4) Uani 1 1 d . . .
O7 O 0.89789(17) 0.8468(2) 0.33432(16) 0.0352(4) Uani 1 1 d . . .
O3 O 0.68465(19) 0.1342(2) 0.15670(18) 0.0401(4) Uani 1 1 d . . .
O1 O 0.37033(18) 0.2957(2) 0.67887(18) 0.0385(4) Uani 1 1 d . . .
O5 O 0.98528(17) 0.4299(2) 0.38536(17) 0.0357(4) Uani 1 1 d . . .
N1 N 0.7627(2) 0.1937(2) 0.1767(2) 0.0339(5) Uani 1 1 d . . .
N2 N 1.0840(2) 0.8733(2) 0.16028(19) 0.0317(4) Uani 1 1 d . . .
O4 O 0.87323(19) 0.2183(3) 0.09955(18) 0.0480(5) Uani 1 1 d . . .
C10 C 0.7724(2) 0.3508(3) 0.4372(2) 0.0295(5) Uani 1 1 d . . .
C1 C 1.1600(2) 0.9400(3) 0.2053(2) 0.0336(5) Uani 1 1 d . . .
C8 C 0.7233(2) 0.2404(3) 0.2983(2) 0.0316(5) Uani 1 1 d . . .
C7 C 0.8701(2) 0.4188(2) 0.4656(2) 0.0280(5) Uani 1 1 d . . .
N3 N 0.9018(2) 0.7837(3) 0.1521(2) 0.0357(5) Uani 1 1 d . . .
C2 C 1.1063(2) 0.9984(3) 0.3116(2) 0.0349(5) Uani 1 1 d . . .
H13 H 1.0168 0.9899 0.3619 0.042 Uiso 1 1 calc R U .
C13 C 0.5973(2) 0.2175(3) 0.3817(2) 0.0338(5) Uani 1 1 d . . .
H4 H 0.5407 0.1709 0.3632 0.041 Uiso 1 1 calc R U .
C6 C 0.9578(2) 0.8350(2) 0.2211(2) 0.0279(5) Uani 1 1 d . . .
C11 C 0.6446(2) 0.3325(3) 0.5219(2) 0.0304(5) Uani 1 1 d . . .
H3 H 0.6174 0.3648 0.5971 0.036 Uiso 1 1 calc R U .
C9 C 0.8136(2) 0.3051(3) 0.3228(2) 0.0304(5) Uani 1 1 d . . .
H2 H 0.8988 0.3177 0.2650 0.037 Uiso 1 1 calc R U .
C14 C 0.4172(2) 0.2467(3) 0.5846(2) 0.0324(5) Uani 1 1 d . . .
C5 C 1.3764(4) 1.0178(6) 0.1667(3) 0.0703(11) Uani 1 1 d . . .
H11 H 1.4676 1.0227 0.1194 0.084 Uiso 1 1 calc R U .
C12 C 0.5564(2) 0.2657(3) 0.4947(2) 0.0326(5) Uani 1 1 d . . .
C20 C 1.2962(3) 0.9488(4) 0.1339(3) 0.0505(8) Uani 1 1 d . . .
H9 H 1.3332 0.9082 0.0641 0.061 Uiso 1 1 calc R U .
C3 C 1.1872(3) 1.0692(4) 0.3421(3) 0.0448(6) Uani 1 1 d . . .
H12 H 1.1505 1.1101 0.4118 0.054 Uiso 1 1 calc R U .
C4 C 1.3209(4) 1.0798(5) 0.2703(3) 0.0666(11) Uani 1 1 d . . .
H10 H 1.3739 1.1282 0.2909 0.080 Uiso 1 1 calc R U .

loop_
_atom_site_aniso_label
_atom_site_aniso_U_11
_atom_site_aniso_U_22
_atom_site_aniso_U_33
_atom_site_aniso_U_23
_atom_site_aniso_U_13
_atom_site_aniso_U_12
O6 0.0363(9) 0.0514(10) 0.0341(9) -0.0261(7) 0.0032(7) -0.0206(7)
O2 0.0309(8) 0.0574(11) 0.0443(10) -0.0353(8) 0.0128(7) -0.0254(7)
O7 0.0277(8) 0.0582(10) 0.0266(8) -0.0220(7) 0.0071(6) -0.0186(7)
O3 0.0454(10) 0.0529(10) 0.0360(9) -0.0281(8) -0.0037(7) -0.0155(8)
O1 0.0360(9) 0.0579(10) 0.0369(9) -0.0326(8) 0.0139(7) -0.0250(8)
O5 0.0303(8) 0.0526(10) 0.0324(8) -0.0197(7) 0.0055(6) -0.0221(7)
N1 0.0304(9) 0.0508(11) 0.0275(9) -0.0235(8) 0.0006(7) -0.0099(8)
N2 0.0267(9) 0.0511(11) 0.0247(9) -0.0211(8) 0.0068(7) -0.0170(8)
O4 0.0347(9) 0.0865(14) 0.0342(9) -0.0385(10) 0.0113(7) -0.0194(9)
C10 0.0288(10) 0.0401(11) 0.0265(10) -0.0167(9) 0.0029(8) -0.0161(9)
C1 0.0292(11) 0.0528(13) 0.0241(10) -0.0158(9) 0.0009(8) -0.0172(10)
C8 0.0303(11) 0.0481(13) 0.0250(10) -0.0226(9) 0.0028(8) -0.0130(9)
C7 0.0260(10) 0.0351(10) 0.0275(10) -0.0153(8) 0.0012(8) -0.0115(8)
N3 0.0338(10) 0.0541(12) 0.0294(10) -0.0237(9) 0.0089(8) -0.0225(9)
C2 0.0301(11) 0.0522(13) 0.0273(11) -0.0181(10) 0.0032(8) -0.0166(10)
C13 0.0293(11) 0.0520(13) 0.0342(12) -0.0273(10) 0.0030(9) -0.0183(9)
C6 0.0241(10) 0.0363(11) 0.0248(10) -0.0131(8) 0.0006(8) -0.0094(8)
C11 0.0299(11) 0.0441(12) 0.0268(10) -0.0221(9) 0.0057(8) -0.0165(9)
C9 0.0261(10) 0.0453(12) 0.0246(10) -0.0168(9) 0.0040(8) -0.0147(9)
C14 0.0306(11) 0.0431(12) 0.0338(11) -0.0236(10) 0.0064(9) -0.0176(9)
C5 0.0503(17) 0.149(4) 0.0465(17) -0.054(2) 0.0192(13) -0.064(2)
C12 0.0292(11) 0.0473(13) 0.0314(11) -0.0237(10) 0.0071(9) -0.0181(9)
C20 0.0378(13) 0.101(2) 0.0314(12) -0.0366(14) 0.0124(10) -0.0371(14)
C3 0.0472(14) 0.0720(17) 0.0311(12) -0.0271(12) 0.0004(10) -0.0281(13)
C4 0.0604(19) 0.131(3) 0.0440(15) -0.0454(19) 0.0099(13) -0.064(2)

loop_
_atom_type_symbol
_atom_type_description
_atom_type_scat_dispersion_real
_atom_type_scat_dispersion_imag
_atom_type_scat_source
C C 0.0181 0.0091 'International Tables Vol C Tables 4.2.6.8 and 6.1.1.4'
H H 0.0000 0.0000 'International Tables Vol C Tables 4.2.6.8 and 6.1.1.4'
N N 0.0311 0.0180 'International Tables Vol C Tables 4.2.6.8 and 6.1.1.4'
O O 0.0492 0.0322 'International Tables Vol C Tables 4.2.6.8 and 6.1.1.4'

loop_
_geom_angle_atom_site_label_1
_geom_angle_atom_site_label_2
_geom_angle_atom_site_label_3
_geom_angle
_geom_angle_site_symmetry_1
_geom_angle_site_symmetry_3
C104 C102 C106 158.1(13) . .
C104 C102 O107 64.1(9) . .
C106 C102 O107 119.8(10) . .
C104 C102 C103 168.1(11) . .
C106 C102 C103 10.5(6) . .
O107 C102 C103 116.0(7) . .
C104 C102 O107 135.5(10) . 2_665
C106 C102 O107 43.9(7) . 2_665
O107 C102 O107 76.1(6) . 2_665
C103 C102 O107 40.6(4) . 2_665
C104 C102 C101 41.4(8) . .
C106 C102 C101 139.6(9) . .
O107 C102 C101 22.7(4) . .
C103 C102 C101 137.8(6) . .
O107 C102 C101 97.3(5) 2_665 .
C106 C103 O107 90.6(10) . 2_665
C106 C103 C101 124.9(10) . 2_665
O107 C103 C101 34.4(5) 2_665 2_665
C106 C103 C102 11.4(6) . .
O107 C103 C102 88.0(7) 2_665 .
C101 C103 C102 121.4(6) 2_665 .
C103 C106 C102 158.1(12) . .
C103 C106 O107 59.1(8) . 2_665
C102 C106 O107 113.9(9) . 2_665
C103 C106 C104 167.9(10) . .
C102 C106 C104 10.4(6) . .
O107 C106 C104 115.2(7) 2_665 .
C103 C106 O107 129.7(9) . .
C102 C106 O107 39.6(7) . .
O107 C106 O107 74.4(6) 2_665 .
C104 C106 O107 41.5(4) . .
C103 C106 C101 37.2(7) . 2_665
C102 C106 C101 133.1(8) . 2_665
O107 C106 C101 21.9(4) 2_665 2_665
C104 C106 C101 136.3(5) . 2_665
O107 C106 C101 94.8(5) . 2_665
C101 O107 C103 86.4(11) . 2_665
C101 O107 C104 84.7(10) . .
C103 O107 C104 161.9(9) 2_665 .
C101 O107 C102 114.6(12) . .
C103 O107 C102 153.8(9) 2_665 .
C104 O107 C102 29.8(4) . .
C101 O107 C106 116.7(11) . 2_665
C103 O107 C106 30.3(4) 2_665 2_665
C104 O107 C106 153.2(9) . 2_665
C102 O107 C106 126.1(8) . 2_665
C101 O107 C102 136.1(11) . 2_665
C103 O107 C102 51.4(5) 2_665 2_665
C104 O107 C102 131.4(7) . 2_665
C102 O107 C102 103.9(6) . 2_665
C106 O107 C102 22.2(4) 2_665 2_665
C101 O107 C106 132.6(11) . .
C103 O107 C106 133.6(8) 2_665 .
C104 O107 C106 49.2(5) . .
C102 O107 C106 20.5(4) . .
C106 O107 C106 105.6(6) 2_665 .
C102 O107 C106 83.4(5) 2_665 .
C102 C104 O107 86.0(10) . .
C102 C104 C101 119.7(10) . .
O107 C104 C101 33.7(4) . .
C102 C104 C106 11.5(7) . .
O107 C104 C106 89.3(7) . .
C101 C104 C106 122.1(6) . .
O107 C101 C103 59.2(9) . 2_665
O107 C101 C104 61.6(9) . .
C103 C101 C104 118.9(6) 2_665 .
O107 C101 C105 168.8(11) . .
C103 C101 C105 120.0(6) 2_665 .
C104 C101 C105 121.0(6) . .
O107 C101 C102 42.7(8) . .
C103 C101 C102 100.6(5) 2_665 .
C104 C101 C102 18.9(3) . .
C105 C101 C102 139.4(6) . .
O107 C101 C106 41.4(8) . 2_665
C103 C101 C106 17.8(3) 2_665 2_665
C104 C101 C106 101.5(5) . 2_665
C105 C101 C106 137.4(6) . 2_665
C102 C101 C106 83.0(4) . 2_665
O3 N1 O4 123.3(2) . .
O3 N1 C8 118.81(19) . .
O4 N1 C8 117.93(19) . .
C6 N2 C1 127.80(19) . .
C11 C10 C9 120.6(2) . .
C11 C10 C7 121.34(19) . .
C9 C10 C7 118.04(19) . .
C20 C1 C2 119.6(2) . .
C20 C1 N2 115.9(2) . .
C2 C1 N2 124.4(2) . .
C13 C8 C9 123.3(2) . .
C13 C8 N1 117.8(2) . .
C9 C8 N1 118.9(2) . .
O5 C7 O6 124.7(2) . .
O5 C7 C10 117.80(19) . .
O6 C7 C10 117.47(19) . .
C3 C2 C1 119.6(2) . .
C8 C13 C12 118.4(2) . .
O7 C6 N3 121.9(2) . .
O7 C6 N2 121.9(2) . .
N3 C6 N2 116.25(19) . .
C10 C11 C12 120.2(2) . .
C8 C9 C10 117.7(2) . .
O1 C14 O2 124.8(2) . .
O1 C14 C12 122.85(19) . .
O2 C14 C12 112.34(18) . .
C20 C5 C4 120.1(3) . .
C13 C12 C11 119.7(2) . .
C13 C12 C14 119.5(2) . .
C11 C12 C14 120.8(2) . .
C5 C20 C1 120.1(3) . .
C4 C3 C2 120.7(2) . .
C3 C4 C5 119.8(3) . .

loop_
_geom_bond_atom_site_label_1
_geom_bond_atom_site_label_2
_geom_bond_distance
_geom_bond_site_symmetry_2
C102 C104 0.675(8) .
C102 C106 0.745(7) .
C102 O107 1.354(10) .
C102 C103 1.408(10) .
C102 O107 1.800(12) 2_665
C102 C101 1.814(10) .
C103 C106 0.689(7) .
C103 O107 1.172(10) 2_665
C103 C101 1.361(9) 2_665
C106 O107 1.365(10) 2_665
C106 C104 1.395(9) .
C106 O107 1.842(11) .
C106 C101 1.844(10) 2_665
O107 C101 0.770(9) .
O107 C103 1.172(10) 2_665
O107 C104 1.221(10) .
O107 C106 1.365(10) 2_665
O107 C102 1.800(12) 2_665
C104 C101 1.382(9) .
C101 C103 1.361(9) 2_665
C101 C105 1.544(10) .
C101 C106 1.844(10) 2_665
O6 C7 1.269(3) .
O2 C14 1.312(3) .
O7 C6 1.241(3) .
O3 N1 1.215(3) .
O1 C14 1.217(3) .
O5 C7 1.258(3) .
N1 O4 1.230(3) .
N1 C8 1.472(3) .
N2 C6 1.361(3) .
N2 C1 1.413(3) .
C10 C11 1.385(3) .
C10 C9 1.393(3) .
C10 C7 1.492(3) .
C1 C20 1.392(3) .
C1 C2 1.393(3) .
C8 C13 1.375(3) .
C8 C9 1.382(3) .
N3 C6 1.341(3) .
C2 C3 1.387(3) .
C13 C12 1.394(3) .
C11 C12 1.396(3) .
C14 C12 1.498(3) .
C5 C20 1.382(4) .
C5 C4 1.390(5) .
C3 C4 1.375(4) .

loop_
_geom_hbond_atom_site_label_D
_geom_hbond_atom_site_label_H
_geom_hbond_atom_site_label_A
_geom_hbond_distance_DH
_geom_hbond_distance_HA
_geom_hbond_distance_DA
_geom_hbond_angle_DHA
_geom_hbond_site_symmetry_A
N3 H6 O4 0.83(3) 2.25(3) 3.045(3) 159(3) 2_765
N3 H7 O1 0.85(3) 2.17(3) 3.007(3) 167(3) 2_666
N2 H8 O4 0.96(4) 2.23(4) 3.143(2) 158(3) 2_765
O2 H5 O7 0.94(5) 1.60(5) 2.534(2) 169(4) 2_666
O6 H1 O5 0.96(6) 1.70(7) 2.623(2) 160(6) 2_766
C2 H13 O7 0.93 2.26 2.846(3) 120.5 .
C20 H9 O3 0.93 2.61 3.461(3) 152.8 2_765
